data_4065541
loop_
_publ_author_name
'Carmona, Daniel'
'Lamata, M. Pilar'
'Viguri, Fernando'
'Barba, Carmen'
'Lahoz, Fernando J.'
'Garc\'ia-Ordu\~na, Pilar'
'Oro, Luis A.'

_publ_section_title
;
 Enantioselective Diels--Alder Reactions Catalyzed by Well-Defined
 Arene--Ruthenium Complexes. Relationship between Catalyst Structure and
 Enantioselectivity
;
_journal_issue 24
_journal_name_full Organometallics
_journal_page_first 6726
_journal_paper_doi 10.1021/om200944y
_journal_volume 30
_journal_year 2011
_chemical_absolute_configuration rmad
_chemical_formula_moiety 'C41 H46 O P2 Ru, 2(F6 Sb), 2(C H2 Cl2)'
_chemical_formula_sum 'C43 H50 Cl4 F12 O P2 Ru Sb2'
_chemical_formula_weight 1359.14
_chemical_name_systematic
; 
 ? 
;
_space_group_IT_number 4
_symmetry_cell_setting monoclinic
_symmetry_space_group_name_Hall 'P 2yb'
_symmetry_space_group_name_H-M 'P 1 21 1'
_atom_sites_solution_hydrogens geom
_atom_sites_solution_primary direct
_atom_sites_solution_secondary difmap
_audit_creation_method SHELXL-97
_cell_angle_alpha 90.00
_cell_angle_beta 112.1340(10)
_cell_angle_gamma 90.00
_cell_formula_units_Z 2
_cell_length_a 11.4111(7)
_cell_length_b 20.2250(13)
_cell_length_c 11.7749(8)
_cell_measurement_reflns_used 4459
_cell_measurement_temperature 100(2)
_cell_measurement_theta_max 25.35
_cell_measurement_theta_min 2.17
_cell_volume 2517.3(3)
_computing_cell_refinement 'SAINT+ v. 6.01 (Bruker AXS, 2000)'
_computing_data_collection 'SMART v. 5.611 (Bruker AXS, 2000)'
_computing_data_reduction 'SAINT+ v. 6.01 (Bruker AXS, 2000)'
_computing_molecular_graphics 'XP program, SHELXTL v6.12, Bruker2000'
_computing_publication_material 'XCIF program, SHELXTLv6.12, BrukerAXS'
_computing_structure_refinement 'SHELXL-97 (Sheldrick, 1997)'
_computing_structure_solution 'SHELXS-97 (Sheldrick, 1990)'
_diffrn_ambient_temperature 100(2)
_diffrn_detector_area_resol_mean 8.26
_diffrn_measured_fraction_theta_full 0.991
_diffrn_measured_fraction_theta_max 0.919
_diffrn_measurement_device_type 'Bruker SMART APEX CCD system'
_diffrn_measurement_method '\w rotations with narrow frames'
_diffrn_radiation_monochromator graphite
_diffrn_radiation_source 'fine-focus sealed tube'
_diffrn_radiation_type MoK\a
_diffrn_radiation_wavelength 0.71073
_diffrn_reflns_av_R_equivalents 0.0336
_diffrn_reflns_av_sigmaI/netI 0.0585
_diffrn_reflns_limit_h_max 15
_diffrn_reflns_limit_h_min -14
_diffrn_reflns_limit_k_max 26
_diffrn_reflns_limit_k_min -22
_diffrn_reflns_limit_l_max 13
_diffrn_reflns_limit_l_min -15
_diffrn_reflns_number 16996
_diffrn_reflns_theta_full 27.50
_diffrn_reflns_theta_max 28.77
_diffrn_reflns_theta_min 1.87
_diffrn_standards_decay_% 'no decay'
_exptl_absorpt_coefficient_mu 1.715
_exptl_absorpt_correction_T_max 0.9041
_exptl_absorpt_correction_T_min 0.7364
_exptl_absorpt_correction_type multi-scan
_exptl_absorpt_process_details
; 
 SADABS: Area-Detector Absorption Correction. (1996)  Bruker-AXS 
 within SAINT+ package, v. 6.01.                    
;
_exptl_crystal_colour yellow
_exptl_crystal_density_diffrn 1.793
_exptl_crystal_density_method 'not measured'
_exptl_crystal_description 'irregular block'
_exptl_crystal_F_000 1336
_exptl_crystal_size_max 0.19
_exptl_crystal_size_mid 0.14
_exptl_crystal_size_min 0.06
_refine_diff_density_max 0.879
_refine_diff_density_min -0.819
_refine_diff_density_rms 0.124
_refine_ls_abs_structure_details 'Flack H D (1983), Acta Cryst. A39, 876-881'
_refine_ls_abs_structure_Flack 0.004(19)
_refine_ls_extinction_method none
_refine_ls_goodness_of_fit_ref 1.049
_refine_ls_hydrogen_treatment constr
_refine_ls_matrix_type full
_refine_ls_number_parameters 591
_refine_ls_number_reflns 10094
_refine_ls_number_restraints 1
_refine_ls_restrained_S_all 1.049
_refine_ls_R_factor_all 0.0478
_refine_ls_R_factor_gt 0.0436
_refine_ls_shift/su_max 0.001
_refine_ls_shift/su_mean 0.000
_refine_ls_structure_factor_coef Fsqd
_refine_ls_weighting_details 'calc w=1/[\s^2^(Fo^2^)+(0.0426P)^2^+2.6735P] where P=(Fo^2^+2Fc^2^)/3'
_refine_ls_weighting_scheme calc
_refine_ls_wR_factor_gt 0.0937
_refine_ls_wR_factor_ref 0.0963
_reflns_number_gt 9458
_reflns_number_total 10094
_reflns_threshold_expression >2sigma(I)
_cod_data_source_file om200944y_si_001.cif
_cod_data_source_block compound_3
_cod_original_sg_symbol_H-M P21
_cod_database_code 4065541

loop_
_symmetry_equiv_pos_as_xyz
'x, y, z'
'-x, y+1/2, -z'

loop_
_atom_site_label
_atom_site_type_symbol
_atom_site_fract_x
_atom_site_fract_y
_atom_site_fract_z
_atom_site_U_iso_or_equiv
_atom_site_adp_type
_atom_site_occupancy
_atom_site_symmetry_multiplicity
_atom_site_calc_flag
_atom_site_refinement_flags
Ru1 Ru 0.16748(4) 0.10475(2) 0.35383(4) 0.01264(10) Uani 1 1 d .
P1 P 0.23113(14) 0.17834(8) 0.23370(14) 0.0142(3) Uani 1 1 d .
P2 P 0.01606(14) 0.18583(8) 0.33598(14) 0.0140(3) Uani 1 1 d .
O1 O 0.0387(4) 0.0772(2) 0.1775(4) 0.0175(9) Uani 1 1 d .
C1 C 0.3381(5) 0.1109(3) 0.5317(5) 0.0175(12) Uani 1 1 d .
C2 C 0.3629(5) 0.0628(3) 0.4558(5) 0.0171(12) Uani 1 1 d .
H2 H 0.4309 0.0717 0.4236 0.021 Uiso 1 1 calc R
C3 C 0.2815(6) 0.0094(3) 0.4084(6) 0.0204(13) Uani 1 1 d .
H3 H 0.2927 -0.0186 0.3432 0.024 Uiso 1 1 calc R
C4 C 0.1703(6) 0.0022(3) 0.4339(5) 0.0180(12) Uani 1 1 d .
C5 C 0.1434(6) 0.0483(3) 0.5097(6) 0.0186(13) Uani 1 1 d .
H5 H 0.0594 0.0475 0.5180 0.022 Uiso 1 1 calc R
C6 C 0.2269(5) 0.1033(3) 0.5559(5) 0.0161(11) Uani 1 1 d .
H6 H 0.1997 0.1403 0.5967 0.019 Uiso 1 1 calc R
C7 C 0.4344(5) 0.1636(3) 0.5944(6) 0.0210(14) Uani 1 1 d .
H7 H 0.4740 0.1783 0.5360 0.025 Uiso 1 1 calc R
C8 C 0.5397(7) 0.1309(4) 0.7072(7) 0.0319(17) Uani 1 1 d .
H8A H 0.5036 0.1171 0.7669 0.048 Uiso 1 1 calc R
H8B H 0.6077 0.1630 0.7454 0.048 Uiso 1 1 calc R
H8C H 0.5739 0.0923 0.6801 0.048 Uiso 1 1 calc R
C9 C 0.3828(7) 0.2241(4) 0.6353(7) 0.0279(16) Uani 1 1 d .
H9A H 0.3171 0.2445 0.5643 0.042 Uiso 1 1 calc R
H9B H 0.4514 0.2559 0.6729 0.042 Uiso 1 1 calc R
H9C H 0.3465 0.2111 0.6954 0.042 Uiso 1 1 calc R
C10 C 0.0816(7) -0.0564(3) 0.3807(6) 0.0264(15) Uani 1 1 d .
H10A H 0.0113 -0.0547 0.4093 0.040 Uiso 1 1 calc R
H10B H 0.1283 -0.0978 0.4078 0.040 Uiso 1 1 calc R
H10C H 0.0483 -0.0541 0.2910 0.040 Uiso 1 1 calc R
C13 C 0.3859(5) 0.2189(3) 0.3036(6) 0.0170(13) Uani 1 1 d .
C14 C 0.3978(6) 0.2778(3) 0.3695(6) 0.0233(14) Uani 1 1 d .
H14 H 0.3251 0.2989 0.3734 0.028 Uiso 1 1 calc R
C15 C 0.5168(6) 0.3050(3) 0.4288(6) 0.0260(15) Uani 1 1 d .
H15 H 0.5255 0.3449 0.4738 0.031 Uiso 1 1 calc R
C16 C 0.6231(6) 0.2745(4) 0.4230(6) 0.0263(16) Uani 1 1 d .
H16 H 0.7044 0.2935 0.4635 0.032 Uiso 1 1 calc R
C17 C 0.6103(6) 0.2161(4) 0.3580(6) 0.0241(15) Uani 1 1 d .
H17 H 0.6832 0.1949 0.3545 0.029 Uiso 1 1 calc R
C18 C 0.4921(6) 0.1886(3) 0.2980(6) 0.0220(14) Uani 1 1 d .
H18 H 0.4839 0.1488 0.2529 0.026 Uiso 1 1 calc R
C19 C 0.2405(6) 0.1364(3) 0.0981(6) 0.0186(13) Uani 1 1 d .
C20 C 0.3052(5) 0.0771(3) 0.1128(6) 0.0176(12) Uani 1 1 d .
H20 H 0.3441 0.0588 0.1925 0.021 Uiso 1 1 calc R
C21 C 0.3142(6) 0.0444(4) 0.0144(6) 0.0246(15) Uani 1 1 d .
H21 H 0.3586 0.0037 0.0257 0.030 Uiso 1 1 calc R
C22 C 0.2571(6) 0.0718(4) -0.1030(6) 0.0270(15) Uani 1 1 d .
H22 H 0.2650 0.0504 -0.1716 0.032 Uiso 1 1 calc R
C23 C 0.1911(7) 0.1284(4) -0.1187(7) 0.0324(17) Uani 1 1 d .
H23 H 0.1507 0.1455 -0.1993 0.039 Uiso 1 1 calc R
C24 C 0.1799(6) 0.1631(4) -0.0201(6) 0.0239(14) Uani 1 1 d .
H24 H 0.1331 0.2032 -0.0326 0.029 Uiso 1 1 calc R
C25 C -0.1421(5) 0.1640(3) 0.2308(5) 0.0148(12) Uani 1 1 d .
C26 C -0.2174(6) 0.2083(4) 0.1445(6) 0.0198(13) Uani 1 1 d .
H26 H -0.1856 0.2510 0.1387 0.024 Uiso 1 1 calc R
C27 C -0.3396(6) 0.1908(3) 0.0659(6) 0.0225(14) Uani 1 1 d .
H27 H -0.3894 0.2211 0.0053 0.027 Uiso 1 1 calc R
C28 C -0.3874(6) 0.1302(4) 0.0763(6) 0.0245(15) Uani 1 1 d .
H28 H -0.4718 0.1193 0.0250 0.029 Uiso 1 1 calc R
C29 C -0.3135(6) 0.0843(3) 0.1614(6) 0.0234(14) Uani 1 1 d .
H29 H -0.3467 0.0418 0.1666 0.028 Uiso 1 1 calc R
C30 C -0.1904(5) 0.1008(3) 0.2391(5) 0.0193(12) Uani 1 1 d .
H30 H -0.1397 0.0696 0.2972 0.023 Uiso 1 1 calc R
C31 C -0.0062(5) 0.2092(3) 0.4765(5) 0.0162(12) Uani 1 1 d .
C32 C -0.0762(6) 0.1673(4) 0.5214(6) 0.0241(15) Uani 1 1 d .
H32 H -0.1118 0.1279 0.4781 0.029 Uiso 1 1 calc R
C33 C -0.0943(7) 0.1828(4) 0.6289(7) 0.0315(17) Uani 1 1 d .
H33 H -0.1433 0.1546 0.6583 0.038 Uiso 1 1 calc R
C34 C -0.0396(7) 0.2401(4) 0.6930(6) 0.037(2) Uani 1 1 d .
H34 H -0.0501 0.2503 0.7674 0.044 Uiso 1 1 calc R
C35 C 0.0286(7) 0.2818(4) 0.6504(7) 0.0318(18) Uani 1 1 d .
H35 H 0.0645 0.3208 0.6949 0.038 Uiso 1 1 calc R
C36 C 0.0460(6) 0.2671(4) 0.5402(6) 0.0255(15) Uani 1 1 d .
H36 H 0.0927 0.2964 0.5099 0.031 Uiso 1 1 calc R
C37 C 0.0611(6) 0.2610(3) 0.2765(6) 0.0183(13) Uani 1 1 d .
H37A H -0.0128 0.2908 0.2437 0.022 Uiso 1 1 calc R
H37B H 0.1283 0.2843 0.3438 0.022 Uiso 1 1 calc R
C38 C 0.1088(5) 0.2440(3) 0.1753(5) 0.0149(12) Uani 1 1 d .
H38 H 0.0360 0.2239 0.1069 0.018 Uiso 1 1 calc R
C39 C 0.1461(7) 0.3069(4) 0.1238(6) 0.0274(15) Uani 1 1 d .
H39A H 0.0696 0.3300 0.0706 0.041 Uiso 1 1 calc R
H39B H 0.1974 0.2949 0.0763 0.041 Uiso 1 1 calc R
H39C H 0.1952 0.3360 0.1916 0.041 Uiso 1 1 calc R
C40 C 0.0451(5) 0.0330(3) 0.1058(6) 0.0174(13) Uani 1 1 d .
H40 H 0.1099 0.0006 0.1348 0.021 Uiso 1 1 calc R
C41 C -0.0437(6) 0.0298(3) -0.0202(6) 0.0197(13) Uani 1 1 d .
C42 C -0.0211(6) -0.0165(3) -0.0880(6) 0.0267(15) Uani 1 1 d .
H42A H 0.0496 -0.0450 -0.0534 0.032 Uiso 1 1 calc R
H42B H -0.0756 -0.0214 -0.1715 0.032 Uiso 1 1 calc R
C43 C -0.1465(6) 0.0805(4) -0.0660(6) 0.0307(17) Uani 1 1 d .
H43A H -0.1923 0.0747 -0.1544 0.046 Uiso 1 1 calc R
H43B H -0.1093 0.1248 -0.0498 0.046 Uiso 1 1 calc R
H43C H -0.2052 0.0751 -0.0237 0.046 Uiso 1 1 calc R
Sb1 Sb 0.75386(4) 0.33906(2) 0.85741(4) 0.01939(10) Uani 1 1 d .
F1 F 0.7027(4) 0.3232(3) 0.6904(4) 0.0436(13) Uani 1 1 d .
F2 F 0.8116(4) 0.3565(2) 1.0267(4) 0.0334(10) Uani 1 1 d .
F3 F 0.8123(4) 0.2518(2) 0.8923(4) 0.0387(11) Uani 1 1 d .
F4 F 0.7025(4) 0.4275(2) 0.8274(4) 0.0334(10) Uani 1 1 d .
F5 F 0.9141(4) 0.3651(2) 0.8621(4) 0.0346(10) Uani 1 1 d .
F6 F 0.5981(4) 0.3154(2) 0.8605(5) 0.0438(12) Uani 1 1 d .
Sb2 Sb 0.27885(4) 0.46969(2) 0.50175(4) 0.02252(10) Uani 1 1 d .
F7 F 0.2174(6) 0.3865(3) 0.4504(8) 0.090(3) Uani 1 1 d .
F8 F 0.3382(6) 0.5543(3) 0.5547(7) 0.084(2) Uani 1 1 d .
F9 F 0.2531(7) 0.4573(4) 0.6460(5) 0.087(2) Uani 1 1 d .
F10 F 0.2936(6) 0.4836(4) 0.3527(5) 0.093(2) Uani 1 1 d .
F11 F 0.4423(5) 0.4407(3) 0.5663(7) 0.084(2) Uani 1 1 d .
F12 F 0.1126(5) 0.5014(3) 0.4393(8) 0.099(3) Uani 1 1 d .
Cl1 Cl 0.2229(2) 0.41390(12) 0.9079(2) 0.0523(6) Uani 1 1 d .
Cl2 Cl 0.3708(3) 0.29336(14) 0.9549(3) 0.0809(10) Uani 1 1 d .
C44 C 0.3457(8) 0.3711(5) 0.8846(10) 0.051(2) Uani 1 1 d .
H44A H 0.3245 0.3655 0.7955 0.062 Uiso 1 1 calc R
H44B H 0.4246 0.3973 0.9183 0.062 Uiso 1 1 calc R
Cl3 Cl 0.8148(3) 0.39527(16) 0.3005(2) 0.0717(8) Uani 1 1 d .
Cl4 Cl 0.5567(3) 0.44354(15) 0.2092(4) 0.0969(12) Uani 1 1 d .
C45 C 0.6579(10) 0.3813(6) 0.1992(9) 0.063(3) Uani 1 1 d .
H45A H 0.6549 0.3791 0.1142 0.076 Uiso 1 1 calc R
H45B H 0.6286 0.3382 0.2186 0.076 Uiso 1 1 calc R

loop_
_atom_site_aniso_label
_atom_site_aniso_U_11
_atom_site_aniso_U_22
_atom_site_aniso_U_33
_atom_site_aniso_U_23
_atom_site_aniso_U_13
_atom_site_aniso_U_12
Ru1 0.01075(19) 0.0150(2) 0.0125(2) -0.00075(19) 0.00474(17) 0.00129(19)
P1 0.0139(7) 0.0147(8) 0.0152(8) 0.0002(6) 0.0069(6) 0.0009(6)
P2 0.0121(7) 0.0159(8) 0.0153(7) -0.0007(6) 0.0068(6) 0.0014(6)
O1 0.0128(19) 0.022(2) 0.018(2) -0.0040(18) 0.0058(17) 0.0000(17)
C1 0.017(3) 0.018(3) 0.016(3) 0.003(3) 0.004(2) 0.004(3)
C2 0.015(3) 0.023(3) 0.013(3) -0.001(2) 0.005(2) 0.003(2)
C3 0.021(3) 0.019(3) 0.020(3) 0.000(3) 0.007(3) 0.005(3)
C4 0.022(3) 0.021(3) 0.011(3) 0.002(2) 0.005(2) 0.004(3)
C5 0.016(3) 0.019(3) 0.020(3) 0.006(3) 0.006(3) 0.005(2)
C6 0.018(3) 0.021(3) 0.009(3) -0.001(3) 0.005(2) 0.000(3)
C7 0.013(3) 0.031(4) 0.019(3) -0.006(3) 0.006(3) -0.001(3)
C8 0.022(3) 0.036(4) 0.023(4) -0.001(3) -0.008(3) 0.001(3)
C9 0.028(4) 0.026(4) 0.027(4) -0.014(3) 0.006(3) -0.004(3)
C10 0.034(4) 0.018(3) 0.028(4) -0.001(3) 0.011(3) -0.006(3)
C13 0.012(3) 0.017(3) 0.023(3) 0.001(2) 0.007(2) -0.003(2)
C14 0.015(3) 0.024(4) 0.028(4) -0.003(3) 0.005(3) 0.002(3)
C15 0.025(3) 0.018(4) 0.027(4) -0.006(3) 0.002(3) 0.001(3)
C16 0.007(3) 0.042(4) 0.027(4) -0.006(3) 0.002(3) -0.012(3)
C17 0.015(3) 0.034(4) 0.028(4) -0.006(3) 0.013(3) -0.002(3)
C18 0.018(3) 0.027(4) 0.024(3) -0.007(3) 0.011(3) 0.001(3)
C19 0.014(3) 0.023(3) 0.018(3) 0.002(3) 0.006(2) -0.004(2)
C20 0.016(3) 0.015(3) 0.022(3) 0.001(2) 0.007(2) 0.001(2)
C21 0.021(3) 0.029(4) 0.027(4) -0.003(3) 0.012(3) -0.003(3)
C22 0.022(3) 0.038(4) 0.022(3) -0.003(3) 0.011(3) 0.002(3)
C23 0.035(4) 0.040(5) 0.021(4) -0.002(3) 0.011(3) 0.002(3)
C24 0.024(3) 0.031(4) 0.016(3) -0.005(3) 0.008(3) 0.007(3)
C25 0.009(2) 0.021(3) 0.016(3) -0.002(2) 0.007(2) 0.002(2)
C26 0.013(3) 0.026(4) 0.024(3) 0.002(3) 0.012(3) -0.001(3)
C27 0.021(3) 0.023(4) 0.023(3) 0.006(3) 0.008(3) 0.008(3)
C28 0.015(3) 0.041(4) 0.017(3) 0.000(3) 0.004(3) -0.004(3)
C29 0.018(3) 0.026(4) 0.027(4) 0.002(3) 0.008(3) -0.006(3)
C30 0.018(3) 0.021(3) 0.017(3) -0.002(3) 0.004(2) -0.002(3)
C31 0.014(3) 0.018(3) 0.014(3) -0.001(2) 0.003(2) 0.011(2)
C32 0.017(3) 0.033(4) 0.024(3) 0.001(3) 0.009(3) 0.002(3)
C33 0.031(4) 0.046(5) 0.022(4) 0.013(3) 0.014(3) 0.009(4)
C34 0.038(4) 0.058(6) 0.018(3) 0.007(4) 0.015(3) 0.031(4)
C35 0.037(4) 0.032(4) 0.021(4) -0.008(3) 0.005(3) 0.016(3)
C36 0.026(3) 0.025(4) 0.020(3) -0.004(3) 0.002(3) 0.011(3)
C37 0.016(3) 0.015(3) 0.028(3) 0.002(3) 0.013(3) 0.001(2)
C38 0.011(3) 0.015(3) 0.019(3) 0.009(2) 0.006(2) 0.004(2)
C39 0.029(4) 0.026(4) 0.028(4) 0.010(3) 0.012(3) 0.002(3)
C40 0.009(2) 0.021(3) 0.021(3) 0.003(3) 0.004(2) -0.003(2)
C41 0.020(3) 0.018(3) 0.017(3) 0.004(2) 0.004(3) -0.001(3)
C42 0.030(3) 0.023(4) 0.022(3) -0.004(3) 0.004(3) 0.005(3)
C43 0.024(3) 0.041(5) 0.019(3) -0.006(3) -0.001(3) 0.009(3)
Sb1 0.0233(2) 0.0188(2) 0.0189(2) -0.00175(18) 0.01124(17) -0.00323(18)
F1 0.045(3) 0.063(4) 0.019(2) -0.013(2) 0.0086(19) 0.004(2)
F2 0.049(3) 0.032(3) 0.020(2) -0.0022(17) 0.0152(19) -0.006(2)
F3 0.051(3) 0.026(2) 0.049(3) 0.008(2) 0.030(2) 0.008(2)
F4 0.047(3) 0.022(2) 0.036(2) 0.0039(18) 0.021(2) 0.0054(19)
F5 0.0218(19) 0.043(3) 0.042(3) 0.006(2) 0.0153(19) -0.0016(19)
F6 0.031(2) 0.049(3) 0.058(3) 0.001(2) 0.025(2) -0.007(2)
Sb2 0.0229(2) 0.0212(2) 0.0284(2) -0.00314(19) 0.01523(18) -0.00175(18)
F7 0.075(4) 0.049(4) 0.180(7) -0.063(4) 0.085(5) -0.031(3)
F8 0.071(4) 0.058(4) 0.150(7) -0.050(4) 0.074(5) -0.038(3)
F9 0.120(6) 0.104(6) 0.059(4) -0.015(4) 0.060(4) -0.043(5)
F10 0.081(4) 0.154(8) 0.049(4) 0.019(4) 0.032(3) -0.020(5)
F11 0.034(3) 0.078(5) 0.113(6) -0.006(4) -0.002(3) 0.018(3)
F12 0.034(3) 0.081(5) 0.186(8) -0.009(5) 0.047(4) 0.015(3)
Cl1 0.0494(13) 0.0458(13) 0.0682(16) 0.0140(12) 0.0295(12) 0.0135(11)
Cl2 0.0827(19) 0.0534(16) 0.151(3) 0.0487(18) 0.095(2) 0.0352(14)
C44 0.044(5) 0.044(5) 0.076(7) 0.023(5) 0.034(5) 0.006(4)
Cl3 0.089(2) 0.079(2) 0.0385(13) -0.0107(13) 0.0151(13) 0.0267(17)
Cl4 0.097(2) 0.0559(17) 0.183(4) 0.018(2) 0.104(3) 0.0197(16)
C45 0.084(8) 0.071(7) 0.051(6) 0.013(5) 0.044(6) 0.021(6)

loop_
_atom_type_symbol
_atom_type_description
_atom_type_scat_dispersion_real
_atom_type_scat_dispersion_imag
_atom_type_scat_source
C C 0.0033 0.0016 'International Tables Vol C Tables 4.2.6.8 and 6.1.1.4'
H H 0.0000 0.0000 'International Tables Vol C Tables 4.2.6.8 and 6.1.1.4'
O O 0.0106 0.0060 'International Tables Vol C Tables 4.2.6.8 and 6.1.1.4'
F F 0.0171 0.0103 'International Tables Vol C Tables 4.2.6.8 and 6.1.1.4'
P P 0.1023 0.0942 'International Tables Vol C Tables 4.2.6.8 and 6.1.1.4'
Ru Ru -1.2594 0.8363 'International Tables Vol C Tables 4.2.6.8 and 6.1.1.4'
Sb Sb -0.5866 1.5461 'International Tables Vol C Tables 4.2.6.8 and 6.1.1.4'
Cl Cl 0.1484 0.1585 'International Tables Vol C Tables 4.2.6.8 and 6.1.1.4'

loop_
_geom_angle_atom_site_label_1
_geom_angle_atom_site_label_2
_geom_angle_atom_site_label_3
_geom_angle
O1 Ru1 C6 150.25(19)
O1 Ru1 C2 127.10(19)
C6 Ru1 C2 65.4(2)
O1 Ru1 C1 163.63(19)
C6 Ru1 C1 36.7(2)
C2 Ru1 C1 36.6(2)
O1 Ru1 C5 114.2(2)
C6 Ru1 C5 37.3(2)
C2 Ru1 C5 77.1(2)
C1 Ru1 C5 66.6(2)
O1 Ru1 C4 93.6(2)
C6 Ru1 C4 65.9(2)
C2 Ru1 C4 65.2(2)
C1 Ru1 C4 78.1(2)
C5 Ru1 C4 36.0(2)
O1 Ru1 C3 99.5(2)
C6 Ru1 C3 77.0(2)
C2 Ru1 C3 35.8(2)
C1 Ru1 C3 65.4(2)
C5 Ru1 C3 64.9(2)
C4 Ru1 C3 36.3(2)
O1 Ru1 P2 83.09(12)
C6 Ru1 P2 91.32(17)
C2 Ru1 P2 149.30(16)
C1 Ru1 P2 113.25(17)
C5 Ru1 P2 96.65(16)
C4 Ru1 P2 124.94(16)
C3 Ru1 P2 160.86(17)
O1 Ru1 P1 80.47(12)
C6 Ru1 P1 128.06(17)
C2 Ru1 P1 95.21(17)
C1 Ru1 P1 99.74(17)
C5 Ru1 P1 165.25(17)
C4 Ru1 P1 150.28(16)
C3 Ru1 P1 115.63(17)
P2 Ru1 P1 83.51(6)
C13 P1 C19 103.5(3)
C13 P1 C38 107.9(3)
C19 P1 C38 106.7(3)
C13 P1 Ru1 118.4(2)
C19 P1 Ru1 111.2(2)
C38 P1 Ru1 108.40(19)
C25 P2 C37 106.9(3)
C25 P2 C31 103.8(3)
C37 P2 C31 106.7(3)
C25 P2 Ru1 113.7(2)
C37 P2 Ru1 108.3(2)
C31 P2 Ru1 116.81(19)
C40 O1 Ru1 130.9(4)
C6 C1 C2 117.4(6)
C6 C1 C7 121.5(6)
C2 C1 C7 120.8(5)
C6 C1 Ru1 69.8(3)
C2 C1 Ru1 71.7(3)
C7 C1 Ru1 134.9(5)
C3 C2 C1 121.4(6)
C3 C2 Ru1 72.8(3)
C1 C2 Ru1 71.7(3)
C3 C2 H2 118.8
C1 C2 H2 118.8
Ru1 C2 H2 118.8
C2 C3 C4 120.6(6)
C2 C3 Ru1 71.4(4)
C4 C3 Ru1 71.7(4)
C2 C3 H3 119.1
C4 C3 H3 119.1
Ru1 C3 H3 119.1
C5 C4 C3 119.6(6)
C5 C4 C10 120.4(6)
C3 C4 C10 120.0(6)
C5 C4 Ru1 71.6(4)
C3 C4 Ru1 72.0(4)
C10 C4 Ru1 129.2(4)
C4 C5 C6 119.0(6)
C4 C5 Ru1 72.4(4)
C6 C5 Ru1 69.5(3)
C4 C5 H5 120.0
C6 C5 H5 120.0
Ru1 C5 H5 120.0
C1 C6 C5 121.9(6)
C1 C6 Ru1 73.5(3)
C5 C6 Ru1 73.3(3)
C1 C6 H6 118.8
C5 C6 H6 118.8
Ru1 C6 H6 118.8
C1 C7 C9 115.4(5)
C1 C7 C8 107.6(6)
C9 C7 C8 109.8(6)
C1 C7 H7 107.9
C9 C7 H7 107.9
C8 C7 H7 107.9
C7 C8 H8A 109.5
C7 C8 H8B 109.5
H8A C8 H8B 109.5
C7 C8 H8C 109.5
H8A C8 H8C 109.5
H8B C8 H8C 109.5
C7 C9 H9A 109.5
C7 C9 H9B 109.5
H9A C9 H9B 109.5
C7 C9 H9C 109.5
H9A C9 H9C 109.5
H9B C9 H9C 109.5
C4 C10 H10A 109.5
C4 C10 H10B 109.5
H10A C10 H10B 109.5
C4 C10 H10C 109.5
H10A C10 H10C 109.5
H10B C10 H10C 109.5
C18 C13 C14 120.0(6)
C18 C13 P1 119.5(5)
C14 C13 P1 120.3(5)
C15 C14 C13 119.3(6)
C15 C14 H14 120.3
C13 C14 H14 120.3
C14 C15 C16 120.5(6)
C14 C15 H15 119.7
C16 C15 H15 119.7
C17 C16 C15 119.7(6)
C17 C16 H16 120.2
C15 C16 H16 120.2
C18 C17 C16 120.4(6)
C18 C17 H17 119.8
C16 C17 H17 119.8
C13 C18 C17 120.1(6)
C13 C18 H18 120.0
C17 C18 H18 120.0
C20 C19 C24 119.8(6)
C20 C19 P1 119.4(5)
C24 C19 P1 120.8(5)
C21 C20 C19 121.2(6)
C21 C20 H20 119.4
C19 C20 H20 119.4
C20 C21 C22 119.2(7)
C20 C21 H21 120.4
C22 C21 H21 120.4
C23 C22 C21 120.0(7)
C23 C22 H22 120.0
C21 C22 H22 120.0
C22 C23 C24 122.3(7)
C22 C23 H23 118.9
C24 C23 H23 118.9
C23 C24 C19 117.5(7)
C23 C24 H24 121.3
C19 C24 H24 121.3
C26 C25 C30 119.1(5)
C26 C25 P2 121.8(5)
C30 C25 P2 119.1(4)
C25 C26 C27 120.8(6)
C25 C26 H26 119.6
C27 C26 H26 119.6
C28 C27 C26 120.0(6)
C28 C27 H27 120.0
C26 C27 H27 120.0
C27 C28 C29 120.6(6)
C27 C28 H28 119.7
C29 C28 H28 119.7
C28 C29 C30 119.9(6)
C28 C29 H29 120.0
C30 C29 H29 120.0
C29 C30 C25 119.6(6)
C29 C30 H30 120.2
C25 C30 H30 120.2
C36 C31 C32 119.6(6)
C36 C31 P2 121.7(5)
C32 C31 P2 118.6(5)
C33 C32 C31 120.6(7)
C33 C32 H32 119.7
C31 C32 H32 119.7
C32 C33 C34 119.2(7)
C32 C33 H33 120.4
C34 C33 H33 120.4
C35 C34 C33 121.0(7)
C35 C34 H34 119.5
C33 C34 H34 119.5
C34 C35 C36 120.3(7)
C34 C35 H35 119.9
C36 C35 H35 119.9
C31 C36 C35 119.2(7)
C31 C36 H36 120.4
C35 C36 H36 120.4
C38 C37 P2 110.3(4)
C38 C37 H37A 109.6
P2 C37 H37A 109.6
C38 C37 H37B 109.6
P2 C37 H37B 109.6
H37A C37 H37B 108.1
C37 C38 C39 110.8(5)
C37 C38 P1 108.1(4)
C39 C38 P1 117.1(4)
C37 C38 H38 106.7
C39 C38 H38 106.7
P1 C38 H38 106.7
C38 C39 H39A 109.5
C38 C39 H39B 109.5
H39A C39 H39B 109.5
C38 C39 H39C 109.5
H39A C39 H39C 109.5
H39B C39 H39C 109.5
O1 C40 C41 121.8(6)
O1 C40 H40 119.1
C41 C40 H40 119.1
C42 C41 C40 115.5(6)
C42 C41 C43 125.0(6)
C40 C41 C43 119.3(6)
C41 C42 H42A 120.0
C41 C42 H42B 120.0
H42A C42 H42B 120.0
C41 C43 H43A 109.5
C41 C43 H43B 109.5
H43A C43 H43B 109.5
C41 C43 H43C 109.5
H43A C43 H43C 109.5
H43B C43 H43C 109.5
F6 Sb1 F1 93.2(2)
F6 Sb1 F4 90.9(2)
F1 Sb1 F4 90.8(2)
F6 Sb1 F3 91.0(2)
F1 Sb1 F3 90.7(2)
F4 Sb1 F3 177.5(2)
F6 Sb1 F2 89.0(2)
F1 Sb1 F2 177.8(2)
F4 Sb1 F2 88.91(19)
F3 Sb1 F2 89.5(2)
F6 Sb1 F5 177.1(2)
F1 Sb1 F5 89.6(2)
F4 Sb1 F5 88.3(2)
F3 Sb1 F5 89.73(19)
F2 Sb1 F5 88.18(19)
F11 Sb2 F7 92.7(3)
F11 Sb2 F10 90.0(3)
F7 Sb2 F10 89.2(4)
F11 Sb2 F9 93.7(4)
F7 Sb2 F9 90.3(3)
F10 Sb2 F9 176.3(3)
F11 Sb2 F8 88.3(3)
F7 Sb2 F8 178.8(3)
F10 Sb2 F8 91.5(3)
F9 Sb2 F8 88.9(3)
F11 Sb2 F12 178.2(3)
F7 Sb2 F12 88.9(3)
F10 Sb2 F12 90.9(4)
F9 Sb2 F12 85.3(4)
F8 Sb2 F12 90.2(3)
Cl2 C44 Cl1 111.5(5)
Cl2 C44 H44A 109.3
Cl1 C44 H44A 109.3
Cl2 C44 H44B 109.3
Cl1 C44 H44B 109.3
H44A C44 H44B 108.0
Cl4 C45 Cl3 111.7(6)
Cl4 C45 H45A 109.3
Cl3 C45 H45A 109.3
Cl4 C45 H45B 109.3
Cl3 C45 H45B 109.3
H45A C45 H45B 108.0

loop_
_geom_bond_atom_site_label_1
_geom_bond_atom_site_label_2
_geom_bond_distance
Ru1 O1 2.117(4)
Ru1 C6 2.215(5)
Ru1 C2 2.262(6)
Ru1 C1 2.263(6)
Ru1 C5 2.265(6)
Ru1 C4 2.274(6)
Ru1 C3 2.279(6)
Ru1 P2 2.3334(16)
Ru1 P1 2.3489(17)
P1 C13 1.837(6)
P1 C19 1.846(7)
P1 C38 1.860(6)
P2 C25 1.817(6)
P2 C37 1.826(6)
P2 C31 1.828(6)
O1 C40 1.251(7)
C1 C6 1.410(8)
C1 C2 1.419(8)
C1 C7 1.509(9)
C2 C3 1.396(9)
C2 H2 1.0000
C3 C4 1.418(9)
C3 H3 1.0000
C4 C5 1.402(9)
C4 C10 1.530(9)
C5 C6 1.432(9)
C5 H5 1.0000
C6 H6 1.0000
C7 C9 1.514(9)
C7 C8 1.562(9)
C7 H7 1.0000
C8 H8A 0.9800
C8 H8B 0.9800
C8 H8C 0.9800
C9 H9A 0.9800
C9 H9B 0.9800
C9 H9C 0.9800
C10 H10A 0.9800
C10 H10B 0.9800
C10 H10C 0.9800
C13 C18 1.382(8)
C13 C14 1.399(9)
C14 C15 1.386(9)
C14 H14 0.9500
C15 C16 1.386(9)
C15 H15 0.9500
C16 C17 1.384(10)
C16 H16 0.9500
C17 C18 1.382(9)
C17 H17 0.9500
C18 H18 0.9500
C19 C20 1.385(8)
C19 C24 1.407(9)
C20 C21 1.371(9)
C20 H20 0.9500
C21 C22 1.401(10)
C21 H21 0.9500
C22 C23 1.344(10)
C22 H22 0.9500
C23 C24 1.403(9)
C23 H23 0.9500
C24 H24 0.9500
C25 C26 1.383(9)
C25 C30 1.412(9)
C26 C27 1.398(9)
C26 H26 0.9500
C27 C28 1.366(9)
C27 H27 0.9500
C28 C29 1.393(9)
C28 H28 0.9500
C29 C30 1.397(8)
C29 H29 0.9500
C30 H30 0.9500
C31 C36 1.398(9)
C31 C32 1.398(9)
C32 C33 1.393(9)
C32 H32 0.9500
C33 C34 1.397(12)
C33 H33 0.9500
C34 C35 1.364(12)
C34 H34 0.9500
C35 C36 1.417(10)
C35 H35 0.9500
C36 H36 0.9500
C37 C38 1.524(8)
C37 H37A 0.9900
C37 H37B 0.9900
C38 C39 1.538(9)
C38 H38 1.0000
C39 H39A 0.9800
C39 H39B 0.9800
C39 H39C 0.9800
C40 C41 1.449(8)
C40 H40 0.9500
C41 C42 1.318(9)
C41 C43 1.497(9)
C42 H42A 0.9500
C42 H42B 0.9500
C43 H43A 0.9800
C43 H43B 0.9800
C43 H43C 0.9800
Sb1 F6 1.855(4)
Sb1 F1 1.857(4)
Sb1 F4 1.873(4)
Sb1 F3 1.876(4)
Sb1 F2 1.882(4)
Sb1 F5 1.883(4)
Sb2 F11 1.825(5)
Sb2 F7 1.835(5)
Sb2 F10 1.846(6)
Sb2 F9 1.846(5)
Sb2 F8 1.860(5)
Sb2 F12 1.870(5)
Cl1 C44 1.755(9)
Cl2 C44 1.749(9)
C44 H44A 0.9900
C44 H44B 0.9900
Cl3 C45 1.761(11)
Cl4 C45 1.741(10)
C45 H45A 0.9900
C45 H45B 0.9900

loop_
_geom_torsion_atom_site_label_1
_geom_torsion_atom_site_label_2
_geom_torsion_atom_site_label_3
_geom_torsion_atom_site_label_4
_geom_torsion
O1 Ru1 P1 C13 -163.4(3)
C6 Ru1 P1 C13 25.9(3)
C2 Ru1 P1 C13 -36.7(3)
C1 Ru1 P1 C13 -0.1(3)
C5 Ru1 P1 C13 21.0(7)
C4 Ru1 P1 C13 -83.0(4)
C3 Ru1 P1 C13 -67.4(3)
P2 Ru1 P1 C13 112.5(2)
O1 Ru1 P1 C19 -43.8(2)
C6 Ru1 P1 C19 145.6(3)
C2 Ru1 P1 C19 83.0(3)
C1 Ru1 P1 C19 119.6(3)
C5 Ru1 P1 C19 140.7(7)
C4 Ru1 P1 C19 36.7(4)
C3 Ru1 P1 C19 52.3(3)
P2 Ru1 P1 C19 -127.8(2)
O1 Ru1 P1 C38 73.3(2)
C6 Ru1 P1 C38 -97.3(3)
C2 Ru1 P1 C38 -159.9(3)
C1 Ru1 P1 C38 -123.3(3)
C5 Ru1 P1 C38 -102.2(7)
C4 Ru1 P1 C38 153.7(4)
C3 Ru1 P1 C38 169.3(3)
P2 Ru1 P1 C38 -10.8(2)
O1 Ru1 P2 C25 24.3(2)
C6 Ru1 P2 C25 -126.4(3)
C2 Ru1 P2 C25 -165.3(4)
C1 Ru1 P2 C25 -156.8(3)
C5 Ru1 P2 C25 -89.5(3)
C4 Ru1 P2 C25 -65.3(3)
C3 Ru1 P2 C25 -74.9(6)
P1 Ru1 P2 C25 105.4(2)
O1 Ru1 P2 C37 -94.4(3)
C6 Ru1 P2 C37 114.9(3)
C2 Ru1 P2 C37 76.0(4)
C1 Ru1 P2 C37 84.6(3)
C5 Ru1 P2 C37 151.9(3)
C4 Ru1 P2 C37 176.0(3)
C3 Ru1 P2 C37 166.4(5)
P1 Ru1 P2 C37 -13.3(2)
O1 Ru1 P2 C31 145.2(3)
C6 Ru1 P2 C31 -5.5(3)
C2 Ru1 P2 C31 -44.4(4)
C1 Ru1 P2 C31 -35.8(3)
C5 Ru1 P2 C31 31.5(3)
C4 Ru1 P2 C31 55.7(3)
C3 Ru1 P2 C31 46.1(6)
P1 Ru1 P2 C31 -133.6(2)
C6 Ru1 O1 C40 -101.5(6)
C2 Ru1 O1 C40 4.1(6)
C1 Ru1 O1 C40 1.3(10)
C5 Ru1 O1 C40 -87.8(5)
C4 Ru1 O1 C40 -57.2(5)
C3 Ru1 O1 C40 -21.2(6)
P2 Ru1 O1 C40 178.0(5)
P1 Ru1 O1 C40 93.4(5)
O1 Ru1 C1 C6 -125.9(7)
C2 Ru1 C1 C6 -129.7(6)
C5 Ru1 C1 C6 -29.5(4)
C4 Ru1 C1 C6 -65.4(4)
C3 Ru1 C1 C6 -101.4(4)
P2 Ru1 C1 C6 57.7(4)
P1 Ru1 C1 C6 144.7(4)
O1 Ru1 C1 C2 3.7(9)
C6 Ru1 C1 C2 129.7(6)
C5 Ru1 C1 C2 100.1(4)
C4 Ru1 C1 C2 64.2(4)
C3 Ru1 C1 C2 28.2(4)
P2 Ru1 C1 C2 -172.7(3)
P1 Ru1 C1 C2 -85.6(4)
O1 Ru1 C1 C7 119.3(8)
C6 Ru1 C1 C7 -114.8(8)
C2 Ru1 C1 C7 115.5(7)
C5 Ru1 C1 C7 -144.3(7)
C4 Ru1 C1 C7 179.7(6)
C3 Ru1 C1 C7 143.8(7)
P2 Ru1 C1 C7 -57.2(6)
P1 Ru1 C1 C7 29.9(6)
C6 C1 C2 C3 -1.0(9)
C7 C1 C2 C3 172.6(6)
Ru1 C1 C2 C3 -55.5(5)
C6 C1 C2 Ru1 54.5(5)
C7 C1 C2 Ru1 -131.9(6)
O1 Ru1 C2 C3 -46.1(5)
C6 Ru1 C2 C3 102.2(4)
C1 Ru1 C2 C3 132.6(6)
C5 Ru1 C2 C3 64.7(4)
C4 Ru1 C2 C3 28.7(4)
P2 Ru1 C2 C3 145.9(3)
P1 Ru1 C2 C3 -128.0(4)
O1 Ru1 C2 C1 -178.7(3)
C6 Ru1 C2 C1 -30.4(4)
C5 Ru1 C2 C1 -67.9(4)
C4 Ru1 C2 C1 -103.9(4)
C3 Ru1 C2 C1 -132.6(6)
P2 Ru1 C2 C1 13.3(6)
P1 Ru1 C2 C1 99.3(4)
C1 C2 C3 C4 0.7(9)
Ru1 C2 C3 C4 -54.3(5)
C1 C2 C3 Ru1 55.0(5)
O1 Ru1 C3 C2 144.4(4)
C6 Ru1 C3 C2 -65.8(4)
C1 Ru1 C3 C2 -28.8(4)
C5 Ru1 C3 C2 -103.2(4)
C4 Ru1 C3 C2 -132.6(6)
P2 Ru1 C3 C2 -119.2(5)
P1 Ru1 C3 C2 60.4(4)
O1 Ru1 C3 C4 -83.0(4)
C6 Ru1 C3 C4 66.8(4)
C2 Ru1 C3 C4 132.6(6)
C1 Ru1 C3 C4 103.8(4)
C5 Ru1 C3 C4 29.4(3)
P2 Ru1 C3 C4 13.4(7)
P1 Ru1 C3 C4 -166.9(3)
C2 C3 C4 C5 -1.5(9)
Ru1 C3 C4 C5 -55.6(5)
C2 C3 C4 C10 179.6(6)
Ru1 C3 C4 C10 125.5(6)
C2 C3 C4 Ru1 54.2(5)
O1 Ru1 C4 C5 -127.9(4)
C6 Ru1 C4 C5 29.8(3)
C2 Ru1 C4 C5 102.6(4)
C1 Ru1 C4 C5 66.4(4)
C3 Ru1 C4 C5 130.9(5)
P2 Ru1 C4 C5 -43.8(4)
P1 Ru1 C4 C5 155.1(3)
O1 Ru1 C4 C3 101.2(4)
C6 Ru1 C4 C3 -101.1(4)
C2 Ru1 C4 C3 -28.3(4)
C1 Ru1 C4 C3 -64.5(4)
C5 Ru1 C4 C3 -130.9(5)
P2 Ru1 C4 C3 -174.7(3)
P1 Ru1 C4 C3 24.3(5)
O1 Ru1 C4 C10 -13.3(6)
C6 Ru1 C4 C10 144.4(6)
C2 Ru1 C4 C10 -142.8(6)
C1 Ru1 C4 C10 -179.0(6)
C5 Ru1 C4 C10 114.6(7)
C3 Ru1 C4 C10 -114.5(7)
P2 Ru1 C4 C10 70.8(6)
P1 Ru1 C4 C10 -90.2(6)
C3 C4 C5 C6 2.4(9)
C10 C4 C5 C6 -178.6(5)
Ru1 C4 C5 C6 -53.4(5)
C3 C4 C5 Ru1 55.8(5)
C10 C4 C5 Ru1 -125.3(6)
O1 Ru1 C5 C4 59.8(4)
C6 Ru1 C5 C4 -131.4(5)
C2 Ru1 C5 C4 -65.4(4)
C1 Ru1 C5 C4 -102.3(4)
C3 Ru1 C5 C4 -29.6(4)
P2 Ru1 C5 C4 145.2(3)
P1 Ru1 C5 C4 -125.1(6)
O1 Ru1 C5 C6 -168.8(3)
C2 Ru1 C5 C6 66.1(4)
C1 Ru1 C5 C6 29.1(3)
C4 Ru1 C5 C6 131.4(5)
C3 Ru1 C5 C6 101.8(4)
P2 Ru1 C5 C6 -83.4(3)
P1 Ru1 C5 C6 6.4(8)
C2 C1 C6 C5 2.0(9)
C7 C1 C6 C5 -171.5(6)
Ru1 C1 C6 C5 57.5(5)
C2 C1 C6 Ru1 -55.4(5)
C7 C1 C6 Ru1 131.0(6)
C4 C5 C6 C1 -2.8(9)
Ru1 C5 C6 C1 -57.6(5)
C4 C5 C6 Ru1 54.7(5)
O1 Ru1 C6 C1 152.6(4)
C2 Ru1 C6 C1 30.3(4)
C5 Ru1 C6 C1 131.7(6)
C4 Ru1 C6 C1 102.8(4)
C3 Ru1 C6 C1 66.2(4)
P2 Ru1 C6 C1 -129.1(4)
P1 Ru1 C6 C1 -46.3(4)
O1 Ru1 C6 C5 20.9(6)
C2 Ru1 C6 C5 -101.4(4)
C1 Ru1 C6 C5 -131.7(6)
C4 Ru1 C6 C5 -28.9(3)
C3 Ru1 C6 C5 -65.5(4)
P2 Ru1 C6 C5 99.3(3)
P1 Ru1 C6 C5 -177.9(3)
C6 C1 C7 C9 -26.8(9)
C2 C1 C7 C9 159.9(6)
Ru1 C1 C7 C9 65.5(8)
C6 C1 C7 C8 96.1(7)
C2 C1 C7 C8 -77.2(7)
Ru1 C1 C7 C8 -171.6(5)
C19 P1 C13 C18 -34.5(6)
C38 P1 C13 C18 -147.3(5)
Ru1 P1 C13 C18 89.2(5)
C19 P1 C13 C14 150.0(5)
C38 P1 C13 C14 37.1(6)
Ru1 P1 C13 C14 -86.4(6)
C18 C13 C14 C15 -0.2(10)
P1 C13 C14 C15 175.4(5)
C13 C14 C15 C16 0.1(11)
C14 C15 C16 C17 -0.3(11)
C15 C16 C17 C18 0.6(11)
C14 C13 C18 C17 0.4(10)
P1 C13 C18 C17 -175.2(5)
C16 C17 C18 C13 -0.6(11)
C13 P1 C19 C20 79.1(5)
C38 P1 C19 C20 -167.2(5)
Ru1 P1 C19 C20 -49.2(5)
C13 P1 C19 C24 -102.7(5)
C38 P1 C19 C24 11.0(6)
Ru1 P1 C19 C24 129.1(5)
C24 C19 C20 C21 1.7(9)
P1 C19 C20 C21 179.9(5)
C19 C20 C21 C22 0.2(9)
C20 C21 C22 C23 -2.1(10)
C21 C22 C23 C24 2.0(11)
C22 C23 C24 C19 -0.2(11)
C20 C19 C24 C23 -1.7(9)
P1 C19 C24 C23 -179.9(5)
C37 P2 C25 C26 -14.8(6)
C31 P2 C25 C26 97.8(5)
Ru1 P2 C25 C26 -134.3(5)
C37 P2 C25 C30 166.7(5)
C31 P2 C25 C30 -80.8(5)
Ru1 P2 C25 C30 47.2(5)
C30 C25 C26 C27 -0.3(9)
P2 C25 C26 C27 -178.9(5)
C25 C26 C27 C28 2.0(10)
C26 C27 C28 C29 -2.7(10)
C27 C28 C29 C30 1.6(10)
C28 C29 C30 C25 0.1(10)
C26 C25 C30 C29 -0.7(9)
P2 C25 C30 C29 177.9(5)
C25 P2 C31 C36 -132.4(5)
C37 P2 C31 C36 -19.6(6)
Ru1 P2 C31 C36 101.5(5)
C25 P2 C31 C32 48.4(5)
C37 P2 C31 C32 161.1(5)
Ru1 P2 C31 C32 -77.7(5)
C36 C31 C32 C33 0.0(9)
P2 C31 C32 C33 179.2(5)
C31 C32 C33 C34 -1.2(10)
C32 C33 C34 C35 1.5(11)
C33 C34 C35 C36 -0.5(11)
C32 C31 C36 C35 1.0(9)
P2 C31 C36 C35 -178.3(5)
C34 C35 C36 C31 -0.7(10)
C25 P2 C37 C38 -81.5(5)
C31 P2 C37 C38 167.9(4)
Ru1 P2 C37 C38 41.5(5)
P2 C37 C38 C39 179.6(4)
P2 C37 C38 P1 -50.8(5)
C13 P1 C38 C37 -91.2(4)
C19 P1 C38 C37 158.1(4)
Ru1 P1 C38 C37 38.2(4)
C13 P1 C38 C39 34.8(6)
C19 P1 C38 C39 -75.9(5)
Ru1 P1 C38 C39 164.2(4)
Ru1 O1 C40 C41 -168.8(4)
O1 C40 C41 C42 175.6(6)
O1 C40 C41 C43 -0.3(9)
